data_9017239
loop_
_publ_author_name
'Biagioni, C.'
'Orlandi, P.'
'Pasero, M.'
'Nestola, F.'
'Bindi, L.'

_publ_section_title
;
 Mapiquiroite, (Sr,Pb)(U,Y)Fe2(Ti,Fe3+)18O38, a new member
 of the crichtonite group from the Apuan Alps, Tuscany, Italy
;
_journal_name_full 'European Journal of Mineralogy'
_journal_page_first 427
_journal_page_last 437
_journal_volume 26
_journal_year 2014
_chemical_compound_source 'Monte Arsiccio mine, Apuan Alps, Tuscany, Italy'
_chemical_formula_sum
'Al0.036 Ca0.014 Ce0.021 Cr0.018 Fe6.682 La0.009 Mn0.005 Na0.019 Nb0.036 O38 Pb0.248 Sn18 Sr0.312 Ti12.078 U0.858 V0.378 Y0.07 Zn0.304'
_chemical_name_mineral Mapiquiroite
_space_group_IT_number 148
_space_group_name_Hall '-R 3'
_space_group_name_H-M_alt 'R -3 :H'
_symmetry_space_group_name_H-M 'R -3 :H'
_cell_angle_alpha 90
_cell_angle_beta 90
_cell_angle_gamma 120
_cell_formula_units_Z 3
_cell_length_a 10.3854
_cell_length_b 10.3854
_cell_length_c 20.8942
_cell_volume 1951.654
_database_code_amcsd 0020187
_exptl_crystal_density_diffrn 10.300
_cod_data_source_file inputs/fixed/downloads/08/08608.cif
_cod_data_source_block 08608
_cod_original_sg_symbol_H-M 'R -3'
_cod_original_formula_sum
'Sr.312 Pb.248 Na.019 Ca.014 La.009 U.858 Y.07 Ce.021 Mn.005 Fe6.682 Zn.304 Ti12.078 V.378 Al.036 Nb.036 Cr.018 Sn18 O38'
_cod_database_code 9017239

loop_
_space_group_symop_operation_xyz
x,y,z
2/3+x,1/3+y,1/3+z
1/3+x,2/3+y,2/3+z
y,-x+y,-z
2/3+y,1/3-x+y,1/3-z
1/3+y,2/3-x+y,2/3-z
-x+y,-x,z
2/3-x+y,1/3-x,1/3+z
1/3-x+y,2/3-x,2/3+z
-x,-y,-z
2/3-x,1/3-y,1/3-z
1/3-x,2/3-y,2/3-z
-y,x-y,z
2/3-y,1/3+x-y,1/3+z
1/3-y,2/3+x-y,2/3+z
x-y,x,-z
2/3+x-y,1/3+x,1/3-z
1/3+x-y,2/3+x,2/3-z

loop_
_atom_site_label
_atom_site_fract_x
_atom_site_fract_y
_atom_site_fract_z
_atom_site_occupancy
_atom_site_U_iso_or_equiv
_atom_site_type_symbol
_atom_site_attached_hydrogens
SrM0 0.00000 0.00000 0.00000 0.31200 0.02520 Sr 0
PbM0 0.00000 0.00000 0.00000 0.24800 0.02520 Pb 0
NaM0 0.00000 0.00000 0.00000 0.01900 0.02520 Na 0
CaM0 0.00000 0.00000 0.00000 0.01400 0.02520 Ca 0
LaM0 0.00000 0.00000 0.00000 0.00900 0.02520 La 0
UM1 0.00000 0.00000 0.50000 0.85800 0.00600 U 0
YM1 0.00000 0.00000 0.50000 0.07000 0.00600 Y 0
CeM1 0.00000 0.00000 0.50000 0.02100 0.00600 Ce 0
MnM1 0.00000 0.00000 0.50000 0.00500 0.00600 Mn 0
Fe3+M2 0.00000 0.00000 0.30916 0.84800 0.00600 Fe 0
ZnM2 0.00000 0.00000 0.30916 0.15200 0.00600 Zn 0
TiM3 0.18392 0.03759 0.16506 0.67100 0.00880 Ti 0
Fe3+M3 0.18392 0.03759 0.16506 0.27700 0.00880 Fe 0
V5+M3 0.18392 0.03759 0.16506 0.02100 0.00880 V 0
AlM3 0.18392 0.03759 0.16506 0.00200 0.00880 Al 0
NbM3 0.18392 0.03759 0.16506 0.00200 0.00880 Nb 0
CrM3 0.18392 0.03759 0.16506 0.00100 0.00880 Cr 0
SnM3 0.18392 0.03759 0.16506 1.00000 0.00880 Sn 0
TiM4 0.08290 0.33044 0.60845 0.67100 0.00910 Ti 0
Fe3+M4 0.08290 0.33044 0.60845 0.27700 0.00910 Fe 0
V5+M4 0.08290 0.33044 0.60845 0.02100 0.00910 V 0
AlM4 0.08290 0.33044 0.60845 0.00200 0.00910 Al 0
NbM4 0.08290 0.33044 0.60845 0.00200 0.00910 Nb 0
CrM4 0.08290 0.33044 0.60845 0.00100 0.00910 Cr 0
SnM4 0.08290 0.33044 0.60845 1.00000 0.00910 Sn 0
TiM5 0.07605 0.32015 0.39863 0.67100 0.00810 Ti 0
Fe3+M5 0.07605 0.32015 0.39863 0.27700 0.00810 Fe 0
V5+M5 0.07605 0.32015 0.39863 0.02100 0.00810 V 0
AlM5 0.07605 0.32015 0.39863 0.00200 0.00810 Al 0
NbM5 0.07605 0.32015 0.39863 0.00200 0.00810 Nb 0
CrM5 0.07605 0.32015 0.39863 0.00100 0.00810 Cr 0
SnM5 0.07605 0.32015 0.39863 1.00000 0.00810 Sn 0
O1 0.13140 0.18780 0.56190 1.00000 0.01110 O 0
O2 0.71110 0.20590 0.44360 1.00000 0.01060 O 0
O3 0.35940 0.10170 0.55940 1.00000 0.00940 O 0
O4 0.59170 0.03180 0.55000 1.00000 0.01080 O 0
O5 0.05110 0.85690 0.33550 1.00000 0.00780 O 0
O6 0.36540 0.09850 0.33970 1.00000 0.00860 O 0
O7 0.00000 0.00000 0.21630 1.00000 0.00720 O 0

loop_
_cod_changelog_entry_id
_cod_changelog_entry_author
_cod_changelog_entry_date
_cod_changelog_entry_text
1
;cod-tools version 3.8.0
Id: cif_guess_AMCSD_atom_types 9581 2023-05-17 12:35:41Z saulius
;
2023-05-23T09:20:26+03:00
;Derived atom types and hydrogen counts
from atom names that follow the AMCSD naming convention
(Wat == water, O-H == hydroxyl).
;

loop_
_cod_related_entry_id
_cod_related_entry_database
_cod_related_entry_code
1 AMCSD 0020187
